data_7042705
loop_
_publ_author_name
'Cetin, Muhammet Mustafa'
'Hodson, Roman T.'
'Hart, C. Robin'
'Cordes, David Bradford'
'Findlater, Michael'
'Casadonte, Dominick J.'
'Cozzolino, Anthony Frank'
'Mayer, Michael Frederick'

_publ_section_title
;
 Synthesis, structural characterization, photophysical properties, DFT and
 TDDFT calculations, and photoredox catalysis studies of
 2,9-di(aryl)-1,10-phenanthroline copper (I) complexes
;
_journal_name_full 'Dalton Trans.'
_journal_paper_doi 10.1039/C7DT00400A
_journal_year 2017
_chemical_formula_moiety 'C56 H48 Cu N4 O4, F6 P, C2 H3 N'
_chemical_formula_sum 'C58 H51 Cu F6 N5 O4 P'
_chemical_formula_weight 1090.55
_chemical_name_systematic
; 
 ? 
;
_space_group_IT_number 15
_symmetry_cell_setting monoclinic
_symmetry_space_group_name_Hall '-C 2yc'
_symmetry_space_group_name_H-M 'C 1 2/c 1'
_atom_sites_solution_hydrogens geom
_atom_sites_solution_primary direct
_atom_sites_solution_secondary difmap
_audit_creation_method SHELXL-97
_audit_update_record
;
2014-02-12 deposited with the CCDC.
2017-04-12 downloaded from the CCDC.
;
_cell_angle_alpha 90.00
_cell_angle_beta 93.458(3)
_cell_angle_gamma 90.00
_cell_formula_units_Z 4
_cell_length_a 8.3697(16)
_cell_length_b 32.873(6)
_cell_length_c 18.214(3)
_cell_measurement_reflns_used 2155
_cell_measurement_temperature 100(2)
_cell_measurement_theta_max 21.53
_cell_measurement_theta_min 2.48
_cell_volume 5002.2(16)
_computing_cell_refinement 'Bruker SAINT'
_computing_data_collection 'Bruker APEX2'
_computing_data_reduction 'Bruker SAINT'
_computing_molecular_graphics 'Bruker SHELXTL'
_computing_publication_material 'Bruker SHELXTL'
_computing_structure_refinement 'SHELXL-97 (Sheldrick, 2008)'
_computing_structure_solution 'Bruker SHELXM'
_diffrn_ambient_temperature 100(2)
_diffrn_measured_fraction_theta_full 1.000
_diffrn_measured_fraction_theta_max 0.995
_diffrn_measurement_device_type 'Bruker SMART APEX-II CCD'
_diffrn_measurement_method '\w scans'
_diffrn_radiation_monochromator graphite
_diffrn_radiation_source 'fine-focus sealed tube'
_diffrn_radiation_type MoK\a
_diffrn_radiation_wavelength 0.71073
_diffrn_reflns_av_R_equivalents 0.1226
_diffrn_reflns_av_sigmaI/netI 0.1083
_diffrn_reflns_limit_h_max 10
_diffrn_reflns_limit_h_min -10
_diffrn_reflns_limit_k_max 43
_diffrn_reflns_limit_k_min -43
_diffrn_reflns_limit_l_max 23
_diffrn_reflns_limit_l_min -23
_diffrn_reflns_number 30457
_diffrn_reflns_theta_full 25.00
_diffrn_reflns_theta_max 27.91
_diffrn_reflns_theta_min 1.24
_exptl_absorpt_coefficient_mu 0.546
_exptl_absorpt_correction_T_max 0.9892
_exptl_absorpt_correction_T_min 0.9081
_exptl_absorpt_correction_type multi-scan
_exptl_absorpt_process_details 'Bruker SADABS'
_exptl_crystal_colour red
_exptl_crystal_density_diffrn 1.448
_exptl_crystal_density_method 'not measured'
_exptl_crystal_description platelet
_exptl_crystal_F_000 2256
_exptl_crystal_size_max 0.18
_exptl_crystal_size_mid 0.07
_exptl_crystal_size_min 0.02
_refine_diff_density_max 0.360
_refine_diff_density_min -0.498
_refine_diff_density_rms 0.077
_refine_ls_extinction_method none
_refine_ls_goodness_of_fit_ref 1.007
_refine_ls_hydrogen_treatment constr
_refine_ls_matrix_type full
_refine_ls_number_parameters 354
_refine_ls_number_reflns 5955
_refine_ls_number_restraints 0
_refine_ls_restrained_S_all 1.007
_refine_ls_R_factor_all 0.1174
_refine_ls_R_factor_gt 0.0544
_refine_ls_shift/su_max 0.001
_refine_ls_shift/su_mean 0.000
_refine_ls_structure_factor_coef Fsqd
_refine_ls_weighting_details 'calc w=1/[\s^2^(Fo^2^)+(0.0383P)^2^+0.0000P] where P=(Fo^2^+2Fc^2^)/3'
_refine_ls_weighting_scheme calc
_refine_ls_wR_factor_gt 0.0927
_refine_ls_wR_factor_ref 0.1103
_reflns_number_gt 3533
_reflns_number_total 5955
_reflns_threshold_expression >2sigma(I)
_cod_data_source_file c7dt00400a2.cif
_cod_data_source_block 3
_cod_depositor_comments
;
The following automatic conversions were performed:

'_symmetry_cell_setting' value 'Monoclinic' changed to 'monoclinic'
according to
/home/data/users/saulius/crontab/automatic-downloads/rss-feeds/RSC/lib/dictionaries/cif_core.dic
dictionary named 'cif_core.dic' version 2.4.2 from 2011-04-26.

Automatic conversion script
Id: cif_fix_values 4973 2017-02-22 13:04:09Z antanas 
;
_cod_original_sg_symbol_H-M 'C 2/c'
_cod_database_code 7042705

loop_
_symmetry_equiv_pos_as_xyz
'x, y, z'
'-x, y, -z+1/2'
'x+1/2, y+1/2, z'
'-x+1/2, y+1/2, -z+1/2'
'-x, -y, -z'
'x, -y, z-1/2'
'-x+1/2, -y+1/2, -z'
'x+1/2, -y+1/2, z-1/2'

loop_
_atom_site_label
_atom_site_type_symbol
_atom_site_fract_x
_atom_site_fract_y
_atom_site_fract_z
_atom_site_U_iso_or_equiv
_atom_site_adp_type
_atom_site_occupancy
_atom_site_symmetry_multiplicity
_atom_site_calc_flag
_atom_site_refinement_flags
Cu1 Cu 0.0000 0.398436(15) 0.2500 0.01905(14) Uani 1 2 d S
P1 P 0.0000 0.65064(3) 0.2500 0.0319(3) Uani 1 2 d S
F1 F -0.1011(3) 0.68484(6) 0.20619(12) 0.0582(6) Uani 1 1 d .
F2 F -0.1017(3) 0.61659(6) 0.20647(10) 0.0555(6) Uani 1 1 d .
F3 F 0.1255(2) 0.65059(5) 0.18700(10) 0.0450(5) Uani 1 1 d .
O1 O -0.4338(2) 0.53415(6) 0.39885(10) 0.0246(5) Uani 1 1 d .
O2 O 0.3997(3) 0.27330(6) 0.46564(11) 0.0343(6) Uani 1 1 d .
N1 N -0.0694(3) 0.43222(7) 0.15909(12) 0.0180(5) Uani 1 1 d .
N2 N 0.1202(3) 0.36541(7) 0.17542(12) 0.0191(5) Uani 1 1 d .
N31 N 0.0925(9) 0.1982(3) 0.1106(4) 0.085(3) Uani 0.50 1 d P
C1 C -0.1539(3) 0.46696(8) 0.15274(15) 0.0179(6) Uani 1 1 d .
C2 C -0.1854(3) 0.48566(9) 0.08377(15) 0.0223(7) Uani 1 1 d .
H2A H -0.2444 0.5104 0.0805 0.027 Uiso 1 1 calc R
C3 C -0.1319(3) 0.46854(9) 0.02190(15) 0.0238(7) Uani 1 1 d .
H3A H -0.1567 0.4807 -0.0247 0.029 Uiso 1 1 calc R
C4 C -0.0400(3) 0.43286(9) 0.02685(15) 0.0221(7) Uani 1 1 d .
C5 C 0.0192(4) 0.41316(10) -0.03585(16) 0.0286(8) Uani 1 1 d .
H5A H -0.0035 0.4244 -0.0834 0.034 Uiso 1 1 calc R
C6 C 0.1067(4) 0.37887(10) -0.02837(16) 0.0280(8) Uani 1 1 d .
H6A H 0.1442 0.3661 -0.0708 0.034 Uiso 1 1 calc R
C7 C 0.1439(3) 0.36144(9) 0.04232(16) 0.0240(7) Uani 1 1 d .
C8 C 0.2387(4) 0.32634(9) 0.05331(17) 0.0285(8) Uani 1 1 d .
H8A H 0.2808 0.3130 0.0125 0.034 Uiso 1 1 calc R
C9 C 0.2697(4) 0.31176(9) 0.12186(17) 0.0280(7) Uani 1 1 d .
H9A H 0.3327 0.2879 0.1289 0.034 Uiso 1 1 calc R
C10 C 0.2093(3) 0.33158(9) 0.18380(15) 0.0216(7) Uani 1 1 d .
C11 C 0.0870(3) 0.37989(8) 0.10558(15) 0.0207(7) Uani 1 1 d .
C12 C -0.0106(3) 0.41589(9) 0.09717(14) 0.0186(6) Uani 1 1 d .
C13 C -0.2187(3) 0.48490(8) 0.21896(14) 0.0165(6) Uani 1 1 d .
C14 C -0.2235(3) 0.52687(9) 0.22761(15) 0.0202(6) Uani 1 1 d .
H14A H -0.1792 0.5439 0.1919 0.024 Uiso 1 1 calc R
C15 C -0.2917(3) 0.54429(9) 0.28731(15) 0.0226(7) Uani 1 1 d .
H15A H -0.2929 0.5730 0.2927 0.027 Uiso 1 1 calc R
C16 C -0.3584(3) 0.51972(9) 0.33946(15) 0.0202(6) Uani 1 1 d .
C17 C -0.3484(3) 0.47710(9) 0.33416(14) 0.0190(6) Uani 1 1 d .
C18 C -0.2814(3) 0.46079(8) 0.27358(14) 0.0184(6) Uani 1 1 d .
H18A H -0.2776 0.4320 0.2687 0.022 Uiso 1 1 calc R
C19 C -0.4605(4) 0.57702(9) 0.40195(17) 0.0340(8) Uani 1 1 d .
H19A H -0.5227 0.5834 0.4444 0.051 Uiso 1 1 calc R
H19B H -0.5198 0.5859 0.3567 0.051 Uiso 1 1 calc R
H19C H -0.3574 0.5912 0.4069 0.051 Uiso 1 1 calc R
C20 C -0.4115(3) 0.45008(9) 0.39293(15) 0.0254(7) Uani 1 1 d .
H20A H -0.4107 0.4217 0.3764 0.038 Uiso 1 1 calc R
H20B H -0.5213 0.4581 0.4021 0.038 Uiso 1 1 calc R
H20C H -0.3436 0.4529 0.4384 0.038 Uiso 1 1 calc R
C21 C 0.2503(3) 0.31575(9) 0.25772(16) 0.0239(7) Uani 1 1 d .
C22 C 0.2760(4) 0.27432(9) 0.26888(17) 0.0277(7) Uani 1 1 d .
H22A H 0.2613 0.2562 0.2284 0.033 Uiso 1 1 calc R
C23 C 0.3223(4) 0.25903(9) 0.33728(18) 0.0300(8) Uani 1 1 d .
H23A H 0.3385 0.2306 0.3437 0.036 Uiso 1 1 calc R
C24 C 0.3451(4) 0.28500(9) 0.39635(17) 0.0273(7) Uani 1 1 d .
C25 C 0.3190(3) 0.32716(9) 0.38851(16) 0.0230(7) Uani 1 1 d .
C26 C 0.2734(3) 0.34139(9) 0.31906(16) 0.0229(7) Uani 1 1 d .
H26A H 0.2569 0.3698 0.3125 0.027 Uiso 1 1 calc R
C27 C 0.4486(4) 0.23169(10) 0.47481(19) 0.0459(10) Uani 1 1 d .
H27A H 0.4838 0.2269 0.5264 0.069 Uiso 1 1 calc R
H27B H 0.5371 0.2260 0.4434 0.069 Uiso 1 1 calc R
H27C H 0.3583 0.2137 0.4609 0.069 Uiso 1 1 calc R
C28 C 0.3435(4) 0.35510(9) 0.45280(16) 0.0283(7) Uani 1 1 d .
H28A H 0.3382 0.3834 0.4357 0.042 Uiso 1 1 calc R
H28B H 0.4486 0.3499 0.4777 0.042 Uiso 1 1 calc R
H28C H 0.2598 0.3504 0.4872 0.042 Uiso 1 1 calc R
C31 C 0.0562(9) 0.1890(3) 0.1673(5) 0.052(2) Uani 0.50 1 d P
C32 C 0.0000 0.17843(18) 0.2500 0.0705(19) Uani 1 2 d S
H32A H 0.0730 0.1583 0.2732 0.106 Uiso 0.50 1 calc PR
H32B H -0.1090 0.1674 0.2464 0.106 Uiso 0.50 1 calc PR
H32C H 0.0024 0.2033 0.2798 0.106 Uiso 0.50 1 calc PR

loop_
_atom_site_aniso_label
_atom_site_aniso_U_11
_atom_site_aniso_U_22
_atom_site_aniso_U_33
_atom_site_aniso_U_23
_atom_site_aniso_U_13
_atom_site_aniso_U_12
Cu1 0.0213(3) 0.0189(3) 0.0170(3) 0.000 0.0011(2) 0.000
P1 0.0464(8) 0.0166(6) 0.0339(7) 0.000 0.0141(6) 0.000
F1 0.0645(15) 0.0419(13) 0.0708(15) 0.0273(11) 0.0269(12) 0.0191(11)
F2 0.0938(17) 0.0429(13) 0.0307(11) -0.0031(9) 0.0128(11) -0.0362(12)
F3 0.0543(13) 0.0410(12) 0.0423(12) 0.0007(9) 0.0237(10) 0.0045(10)
O1 0.0308(12) 0.0233(12) 0.0199(11) -0.0018(9) 0.0021(9) 0.0028(9)
O2 0.0426(14) 0.0259(13) 0.0347(13) 0.0111(10) 0.0029(11) 0.0122(10)
N1 0.0177(13) 0.0179(13) 0.0182(12) -0.0010(10) 0.0001(10) -0.0040(10)
N2 0.0196(13) 0.0150(13) 0.0229(14) -0.0031(10) 0.0018(11) -0.0045(10)
N31 0.072(5) 0.154(8) 0.029(4) -0.028(5) -0.007(4) 0.040(5)
C1 0.0129(15) 0.0187(16) 0.0215(15) 0.0025(12) -0.0028(12) -0.0049(12)
C2 0.0195(16) 0.0226(17) 0.0247(17) 0.0040(13) -0.0006(13) -0.0037(13)
C3 0.0195(16) 0.0338(19) 0.0174(15) 0.0067(13) -0.0051(13) -0.0097(14)
C4 0.0205(16) 0.0285(18) 0.0171(15) 0.0000(13) -0.0002(12) -0.0114(13)
C5 0.0274(18) 0.039(2) 0.0190(16) -0.0017(14) -0.0008(14) -0.0131(16)
C6 0.0263(18) 0.038(2) 0.0205(17) -0.0078(14) 0.0044(14) -0.0133(15)
C7 0.0213(17) 0.0271(18) 0.0236(17) -0.0073(14) 0.0027(13) -0.0102(14)
C8 0.0262(18) 0.0295(19) 0.0304(19) -0.0153(15) 0.0072(14) -0.0068(15)
C9 0.0272(18) 0.0225(17) 0.0345(19) -0.0114(14) 0.0035(15) 0.0026(14)
C10 0.0210(17) 0.0176(16) 0.0261(17) -0.0059(13) 0.0008(13) -0.0040(13)
C11 0.0185(16) 0.0214(16) 0.0221(16) -0.0057(13) 0.0007(13) -0.0080(13)
C12 0.0168(15) 0.0232(16) 0.0159(15) -0.0025(12) 0.0003(12) -0.0069(13)
C13 0.0129(14) 0.0184(16) 0.0177(15) 0.0020(12) -0.0039(11) 0.0001(12)
C14 0.0191(16) 0.0190(16) 0.0222(15) 0.0046(13) -0.0015(12) -0.0013(13)
C15 0.0220(17) 0.0166(16) 0.0286(17) -0.0002(13) -0.0037(13) -0.0004(13)
C16 0.0169(15) 0.0241(17) 0.0192(15) -0.0008(13) -0.0030(12) 0.0013(13)
C17 0.0143(15) 0.0218(16) 0.0204(15) 0.0061(13) -0.0035(12) -0.0003(13)
C18 0.0162(15) 0.0153(15) 0.0233(16) 0.0031(12) -0.0010(12) -0.0006(12)
C19 0.040(2) 0.0263(19) 0.0362(19) -0.0075(15) 0.0048(16) 0.0024(16)
C20 0.0249(17) 0.0243(17) 0.0274(17) 0.0054(13) 0.0056(14) 0.0020(14)
C21 0.0205(17) 0.0178(17) 0.0336(18) -0.0029(13) 0.0029(14) 0.0021(13)
C22 0.0310(19) 0.0156(16) 0.037(2) -0.0058(14) 0.0033(15) 0.0013(14)
C23 0.0280(18) 0.0170(16) 0.045(2) 0.0003(15) 0.0047(16) 0.0037(14)
C24 0.0272(18) 0.0243(18) 0.0307(18) 0.0052(14) 0.0045(14) 0.0065(14)
C25 0.0227(17) 0.0169(16) 0.0294(17) 0.0028(13) 0.0024(14) 0.0034(13)
C26 0.0194(16) 0.0159(16) 0.0336(18) 0.0014(13) 0.0028(14) 0.0041(12)
C27 0.056(3) 0.029(2) 0.054(2) 0.0224(17) 0.015(2) 0.0195(18)
C28 0.0319(19) 0.0241(18) 0.0284(18) 0.0016(14) -0.0031(15) 0.0067(14)
C31 0.033(4) 0.077(6) 0.046(5) -0.034(5) -0.012(4) 0.015(4)
C32 0.059(4) 0.064(4) 0.086(5) 0.000 -0.015(4) 0.000

loop_
_atom_type_symbol
_atom_type_description
_atom_type_scat_dispersion_real
_atom_type_scat_dispersion_imag
_atom_type_scat_source
C C 0.0033 0.0016 'International Tables Vol C Tables 4.2.6.8 and 6.1.1.4'
H H 0.0000 0.0000 'International Tables Vol C Tables 4.2.6.8 and 6.1.1.4'
N N 0.0061 0.0033 'International Tables Vol C Tables 4.2.6.8 and 6.1.1.4'
O O 0.0106 0.0060 'International Tables Vol C Tables 4.2.6.8 and 6.1.1.4'
F F 0.0171 0.0103 'International Tables Vol C Tables 4.2.6.8 and 6.1.1.4'
P P 0.1023 0.0942 'International Tables Vol C Tables 4.2.6.8 and 6.1.1.4'
Cu Cu 0.3201 1.2651 'International Tables Vol C Tables 4.2.6.8 and 6.1.1.4'

loop_
_geom_angle_atom_site_label_1
_geom_angle_atom_site_label_2
_geom_angle_atom_site_label_3
_geom_angle
_geom_angle_site_symmetry_1
_geom_angle_site_symmetry_3
N1 Cu1 N1 114.35(12) . 2
N1 Cu1 N2 83.00(9) . .
N1 Cu1 N2 134.13(9) 2 .
N1 Cu1 N2 134.13(9) . 2
N1 Cu1 N2 83.00(9) 2 2
N2 Cu1 N2 116.02(13) . 2
F2 P1 F2 90.43(17) 2 .
F2 P1 F1 89.69(12) 2 2
F2 P1 F1 179.71(13) . 2
F2 P1 F1 179.71(13) 2 .
F2 P1 F1 89.69(12) . .
F1 P1 F1 90.18(18) 2 .
F2 P1 F3 90.12(10) 2 .
F2 P1 F3 89.81(10) . .
F1 P1 F3 90.45(10) 2 .
F1 P1 F3 89.62(10) . .
F2 P1 F3 89.80(10) 2 2
F2 P1 F3 90.11(10) . 2
F1 P1 F3 89.63(10) 2 2
F1 P1 F3 90.46(10) . 2
F3 P1 F3 179.89(15) . 2
C16 O1 C19 117.0(2) . .
C24 O2 C27 116.8(3) . .
C1 N1 C12 118.4(2) . .
C1 N1 Cu1 130.69(18) . .
C12 N1 Cu1 110.81(18) . .
C10 N2 C11 118.3(2) . .
C10 N2 Cu1 130.92(19) . .
C11 N2 Cu1 110.53(18) . .
N1 C1 C2 121.1(3) . .
N1 C1 C13 119.1(2) . .
C2 C1 C13 119.8(2) . .
C3 C2 C1 120.3(3) . .
C3 C2 H2A 119.8 . .
C1 C2 H2A 119.8 . .
C2 C3 C4 120.0(3) . .
C2 C3 H3A 120.0 . .
C4 C3 H3A 120.0 . .
C3 C4 C12 117.1(3) . .
C3 C4 C5 122.9(3) . .
C12 C4 C5 119.9(3) . .
C6 C5 C4 120.8(3) . .
C6 C5 H5A 119.6 . .
C4 C5 H5A 119.6 . .
C5 C6 C7 121.0(3) . .
C5 C6 H6A 119.5 . .
C7 C6 H6A 119.5 . .
C8 C7 C11 116.9(3) . .
C8 C7 C6 123.2(3) . .
C11 C7 C6 119.9(3) . .
C9 C8 C7 119.9(3) . .
C9 C8 H8A 120.1 . .
C7 C8 H8A 120.1 . .
C8 C9 C10 121.0(3) . .
C8 C9 H9A 119.5 . .
C10 C9 H9A 119.5 . .
N2 C10 C9 120.7(3) . .
N2 C10 C21 119.8(3) . .
C9 C10 C21 119.5(3) . .
N2 C11 C7 123.3(3) . .
N2 C11 C12 117.8(2) . .
C7 C11 C12 118.9(3) . .
N1 C12 C4 123.0(3) . .
N1 C12 C11 117.7(2) . .
C4 C12 C11 119.3(3) . .
C14 C13 C18 117.9(3) . .
C14 C13 C1 120.3(2) . .
C18 C13 C1 121.8(2) . .
C15 C14 C13 121.1(3) . .
C15 C14 H14A 119.4 . .
C13 C14 H14A 119.4 . .
C14 C15 C16 119.9(3) . .
C14 C15 H15A 120.0 . .
C16 C15 H15A 120.0 . .
O1 C16 C15 124.2(3) . .
O1 C16 C17 115.6(2) . .
C15 C16 C17 120.2(3) . .
C18 C17 C16 118.2(2) . .
C18 C17 C20 121.0(3) . .
C16 C17 C20 120.8(2) . .
C17 C18 C13 122.5(3) . .
C17 C18 H18A 118.7 . .
C13 C18 H18A 118.7 . .
O1 C19 H19A 109.5 . .
O1 C19 H19B 109.5 . .
H19A C19 H19B 109.5 . .
O1 C19 H19C 109.5 . .
H19A C19 H19C 109.5 . .
H19B C19 H19C 109.5 . .
C17 C20 H20A 109.5 . .
C17 C20 H20B 109.5 . .
H20A C20 H20B 109.5 . .
C17 C20 H20C 109.5 . .
H20A C20 H20C 109.5 . .
H20B C20 H20C 109.5 . .
C22 C21 C26 117.3(3) . .
C22 C21 C10 120.5(3) . .
C26 C21 C10 122.1(3) . .
C23 C22 C21 121.4(3) . .
C23 C22 H22A 119.3 . .
C21 C22 H22A 119.3 . .
C22 C23 C24 119.9(3) . .
C22 C23 H23A 120.0 . .
C24 C23 H23A 120.0 . .
O2 C24 C23 124.6(3) . .
O2 C24 C25 114.2(3) . .
C23 C24 C25 121.1(3) . .
C26 C25 C24 117.3(3) . .
C26 C25 C28 121.8(3) . .
C24 C25 C28 120.8(3) . .
C25 C26 C21 122.9(3) . .
C25 C26 H26A 118.6 . .
C21 C26 H26A 118.6 . .
O2 C27 H27A 109.5 . .
O2 C27 H27B 109.5 . .
H27A C27 H27B 109.5 . .
O2 C27 H27C 109.5 . .
H27A C27 H27C 109.5 . .
H27B C27 H27C 109.5 . .
C25 C28 H28A 109.5 . .
C25 C28 H28B 109.5 . .
H28A C28 H28B 109.5 . .
C25 C28 H28C 109.5 . .
H28A C28 H28C 109.5 . .
H28B C28 H28C 109.5 . .
N31 C31 C32 176.6(9) . .
C31 C32 H32A 109.5 . .
C31 C32 H32B 109.5 . .
H32A C32 H32B 109.5 . .
C31 C32 H32C 109.5 . .
H32A C32 H32C 109.5 . .
H32B C32 H32C 109.5 . .

loop_
_geom_bond_atom_site_label_1
_geom_bond_atom_site_label_2
_geom_bond_distance
_geom_bond_site_symmetry_2
Cu1 N1 2.049(2) .
Cu1 N1 2.049(2) 2
Cu1 N2 2.050(2) .
Cu1 N2 2.050(2) 2
P1 F2 1.589(2) 2
P1 F2 1.589(2) .
P1 F1 1.592(2) 2
P1 F1 1.592(2) .
P1 F3 1.6018(18) .
P1 F3 1.6018(18) 2
O1 C16 1.370(3) .
O1 C19 1.429(3) .
O2 C24 1.371(3) .
O2 C27 1.435(3) .
N1 C1 1.345(3) .
N1 C12 1.367(3) .
N2 C10 1.343(3) .
N2 C11 1.371(3) .
N31 C31 1.134(10) .
C1 C2 1.409(4) .
C1 C13 1.475(4) .
C2 C3 1.360(4) .
C2 H2A 0.9500 .
C3 C4 1.402(4) .
C3 H3A 0.9500 .
C4 C12 1.405(4) .
C4 C5 1.427(4) .
C5 C6 1.346(4) .
C5 H5A 0.9500 .
C6 C7 1.427(4) .
C6 H6A 0.9500 .
C7 C8 1.408(4) .
C7 C11 1.410(4) .
C8 C9 1.348(4) .
C8 H8A 0.9500 .
C9 C10 1.422(4) .
C9 H9A 0.9500 .
C10 C21 1.465(4) .
C11 C12 1.441(4) .
C13 C14 1.389(4) .
C13 C18 1.399(4) .
C14 C15 1.382(4) .
C14 H14A 0.9500 .
C15 C16 1.389(4) .
C15 H15A 0.9500 .
C16 C17 1.407(4) .
C17 C18 1.376(4) .
C17 C20 1.511(4) .
C18 H18A 0.9500 .
C19 H19A 0.9800 .
C19 H19B 0.9800 .
C19 H19C 0.9800 .
C20 H20A 0.9800 .
C20 H20B 0.9800 .
C20 H20C 0.9800 .
C21 C22 1.392(4) .
C21 C26 1.404(4) .
C22 C23 1.377(4) .
C22 H22A 0.9500 .
C23 C24 1.378(4) .
C23 H23A 0.9500 .
C24 C25 1.409(4) .
C25 C26 1.381(4) .
C25 C28 1.493(4) .
C26 H26A 0.9500 .
C27 H27A 0.9800 .
C27 H27B 0.9800 .
C27 H27C 0.9800 .
C28 H28A 0.9800 .
C28 H28B 0.9800 .
C28 H28C 0.9800 .
C31 C32 1.643(9) .
C32 H32A 0.9800 .
C32 H32B 0.9800 .
C32 H32C 0.9800 .

loop_
_geom_torsion_atom_site_label_1
_geom_torsion_atom_site_label_2
_geom_torsion_atom_site_label_3
_geom_torsion_atom_site_label_4
_geom_torsion
_geom_torsion_site_symmetry_1
N1 Cu1 N1 C1 -38.9(2) 2
N2 Cu1 N1 C1 -174.5(2) .
N2 Cu1 N1 C1 65.7(3) 2
N1 Cu1 N1 C12 138.2(2) 2
N2 Cu1 N1 C12 2.57(18) .
N2 Cu1 N1 C12 -117.20(19) 2
N1 Cu1 N2 C10 -177.4(2) .
N1 Cu1 N2 C10 65.2(3) 2
N2 Cu1 N2 C10 -41.3(2) 2
N1 Cu1 N2 C11 -3.94(18) .
N1 Cu1 N2 C11 -121.30(18) 2
N2 Cu1 N2 C11 132.17(19) 2
C12 N1 C1 C2 1.7(4) .
Cu1 N1 C1 C2 178.62(19) .
C12 N1 C1 C13 179.8(2) .
Cu1 N1 C1 C13 -3.4(4) .
N1 C1 C2 C3 0.7(4) .
C13 C1 C2 C3 -177.3(2) .
C1 C2 C3 C4 -2.2(4) .
C2 C3 C4 C12 1.4(4) .
C2 C3 C4 C5 179.6(3) .
C3 C4 C5 C6 -179.9(3) .
C12 C4 C5 C6 -1.7(4) .
C4 C5 C6 C7 -0.5(4) .
C5 C6 C7 C8 -178.1(3) .
C5 C6 C7 C11 0.8(4) .
C11 C7 C8 C9 0.6(4) .
C6 C7 C8 C9 179.6(3) .
C7 C8 C9 C10 -0.7(4) .
C11 N2 C10 C9 1.0(4) .
Cu1 N2 C10 C9 174.1(2) .
C11 N2 C10 C21 178.6(2) .
Cu1 N2 C10 C21 -8.3(4) .
C8 C9 C10 N2 -0.1(4) .
C8 C9 C10 C21 -177.7(3) .
C10 N2 C11 C7 -1.1(4) .
Cu1 N2 C11 C7 -175.5(2) .
C10 N2 C11 C12 179.1(2) .
Cu1 N2 C11 C12 4.7(3) .
C8 C7 C11 N2 0.3(4) .
C6 C7 C11 N2 -178.7(3) .
C8 C7 C11 C12 -180.0(3) .
C6 C7 C11 C12 1.0(4) .
C1 N1 C12 C4 -2.7(4) .
Cu1 N1 C12 C4 179.9(2) .
C1 N1 C12 C11 176.7(2) .
Cu1 N1 C12 C11 -0.8(3) .
C3 C4 C12 N1 1.1(4) .
C5 C4 C12 N1 -177.2(3) .
C3 C4 C12 C11 -178.2(2) .
C5 C4 C12 C11 3.5(4) .
N2 C11 C12 N1 -2.7(4) .
C7 C11 C12 N1 177.5(2) .
N2 C11 C12 C4 176.6(2) .
C7 C11 C12 C4 -3.2(4) .
N1 C1 C13 C14 143.5(3) .
C2 C1 C13 C14 -38.4(4) .
N1 C1 C13 C18 -38.5(4) .
C2 C1 C13 C18 139.6(3) .
C18 C13 C14 C15 -1.6(4) .
C1 C13 C14 C15 176.5(2) .
C13 C14 C15 C16 -0.7(4) .
C19 O1 C16 C15 7.4(4) .
C19 O1 C16 C17 -173.8(2) .
C14 C15 C16 O1 -177.4(2) .
C14 C15 C16 C17 3.8(4) .
O1 C16 C17 C18 176.6(2) .
C15 C16 C17 C18 -4.5(4) .
O1 C16 C17 C20 -2.5(4) .
C15 C16 C17 C20 176.3(2) .
C16 C17 C18 C13 2.2(4) .
C20 C17 C18 C13 -178.6(2) .
C14 C13 C18 C17 0.8(4) .
C1 C13 C18 C17 -177.2(2) .
N2 C10 C21 C22 151.1(3) .
C9 C10 C21 C22 -31.2(4) .
N2 C10 C21 C26 -32.2(4) .
C9 C10 C21 C26 145.4(3) .
C26 C21 C22 C23 0.0(4) .
C10 C21 C22 C23 176.8(3) .
C21 C22 C23 C24 -0.4(5) .
C27 O2 C24 C23 5.5(4) .
C27 O2 C24 C25 -172.0(3) .
C22 C23 C24 O2 -176.1(3) .
C22 C23 C24 C25 1.2(5) .
O2 C24 C25 C26 176.1(2) .
C23 C24 C25 C26 -1.5(4) .
O2 C24 C25 C28 -2.6(4) .
C23 C24 C25 C28 179.8(3) .
C24 C25 C26 C21 1.0(4) .
C28 C25 C26 C21 179.7(3) .
C22 C21 C26 C25 -0.3(4) .
C10 C21 C26 C25 -177.0(3) .
